data_7153763
loop_
_publ_author_name
'Habata, Yoichi'
'Okeda, Yoko'
'Ikeda, Mari'
'Kuwahara, Shunsuke'

_publ_section_title
;
 The water-soluble argentivorous molecule: Ag(+)-\p interactions in water.
;
_journal_issue 25
_journal_name_full 'Organic &amp; biomolecular chemistry'
_journal_page_first 4265
_journal_page_last 4270
_journal_paper_doi 10.1039/c3ob40125a
_journal_volume 11
_journal_year 2013
_chemical_formula_sum 'C22 H30 Cs2 N2 O7 S'
_chemical_formula_weight 732.36
_chemical_name_systematic
;
?
;
_space_group_IT_number 2
_symmetry_cell_setting triclinic
_symmetry_space_group_name_Hall '-P 1'
_symmetry_space_group_name_H-M 'P -1'
_atom_sites_solution_hydrogens geom
_atom_sites_solution_primary direct
_atom_sites_solution_secondary difmap
_audit_creation_method SHELXL-97
_cell_angle_alpha 97.8800(10)
_cell_angle_beta 103.7500(10)
_cell_angle_gamma 102.0670(10)
_cell_formula_units_Z 2
_cell_length_a 8.9076(5)
_cell_length_b 9.0591(5)
_cell_length_c 17.7228(10)
_cell_measurement_reflns_used 5565
_cell_measurement_temperature 100
_cell_measurement_theta_max 0.00
_cell_measurement_theta_min 0.00
_cell_volume 1331.93(13)
_computing_cell_refinement 'Bruker SMART'
_computing_data_collection 'Bruker SMART'
_computing_data_reduction 'Bruker SAINT'
_computing_molecular_graphics 'Bruker SHELXTL'
_computing_publication_material 'Bruker SHELXTL'
_computing_structure_refinement 'SHELXL-97 (Sheldrick, 1997)'
_computing_structure_solution 'SHELXS-97 (Sheldrick, 1990)'
_diffrn_ambient_temperature 100
_diffrn_detector_area_resol_mean 8.333
_diffrn_measured_fraction_theta_full 0.987
_diffrn_measured_fraction_theta_max 0.987
_diffrn_measurement_device_type 'CCD area detector'
_diffrn_measurement_method 'phi and omega scans'
_diffrn_radiation_monochromator graphite
_diffrn_radiation_source 'fine-focus sealed tube'
_diffrn_radiation_type MoK\a
_diffrn_radiation_wavelength 0.71073
_diffrn_reflns_av_R_equivalents 0.0161
_diffrn_reflns_av_sigmaI/netI 0.0297
_diffrn_reflns_limit_h_max 11
_diffrn_reflns_limit_h_min -11
_diffrn_reflns_limit_k_max 11
_diffrn_reflns_limit_k_min -8
_diffrn_reflns_limit_l_max 20
_diffrn_reflns_limit_l_min -22
_diffrn_reflns_number 8549
_diffrn_reflns_theta_full 27.48
_diffrn_reflns_theta_max 27.48
_diffrn_reflns_theta_min 1.21
_exptl_absorpt_coefficient_mu 2.858
_exptl_absorpt_correction_T_max 0.9091
_exptl_absorpt_correction_T_min 0.5203
_exptl_absorpt_correction_type empirical
_exptl_absorpt_process_details 'SADABS; Sheldrick, 1996'
_exptl_crystal_colour colourless
_exptl_crystal_density_diffrn 1.826
_exptl_crystal_density_method 'not measured'
_exptl_crystal_description block
_exptl_crystal_F_000 716
_exptl_crystal_size_max 0.26
_exptl_crystal_size_mid 0.17
_exptl_crystal_size_min 0.03
_refine_diff_density_max 0.672
_refine_diff_density_min -0.840
_refine_diff_density_rms 0.214
_refine_ls_extinction_method none
_refine_ls_goodness_of_fit_ref 1.134
_refine_ls_hydrogen_treatment mixed
_refine_ls_matrix_type full
_refine_ls_number_parameters 325
_refine_ls_number_reflns 6039
_refine_ls_number_restraints 0
_refine_ls_restrained_S_all 1.134
_refine_ls_R_factor_all 0.0287
_refine_ls_R_factor_gt 0.0233
_refine_ls_shift/su_max 0.001
_refine_ls_shift/su_mean 0.000
_refine_ls_structure_factor_coef Fsqd
_refine_ls_weighting_details 'calc w=1/[\s^2^(Fo^2^)+(0.0399P)^2^+0.0946P] where P=(Fo^2^+2Fc^2^)/3'
_refine_ls_weighting_scheme calc
_refine_ls_wR_factor_gt 0.0621
_refine_ls_wR_factor_ref 0.0723
_reflns_number_gt 5376
_reflns_number_total 6039
_reflns_threshold_expression >2sigma(I)
_cod_data_source_file c3ob40125a.cif
_cod_data_source_block Cs4L
_cod_depositor_comments
;
The following automatic conversions were performed:

'_symmetry_cell_setting' value 'Triclinic' changed to 'triclinic'
according to
/usr/data/users/saulius/automatic-downloads/retrospective/RSC/lib/dictionaries/cif_core.dic
dictionary named 'cif_core.dic' version 2.4.2 from 2011-04-26.

Automatic conversion script
Id: cif_fix_values 2281 2013-09-26 08:29:07Z andrius 
;
_cod_original_sg_symbol_H-M P-1
_cod_database_code 7153763

loop_
_symmetry_equiv_pos_as_xyz
'x, y, z'
'-x, -y, -z'

loop_
_atom_site_label
_atom_site_type_symbol
_atom_site_fract_x
_atom_site_fract_y
_atom_site_fract_z
_atom_site_U_iso_or_equiv
_atom_site_adp_type
_atom_site_occupancy
_atom_site_symmetry_multiplicity
_atom_site_calc_flag
_atom_site_refinement_flags
C4 C 0.3292(3) -0.2827(3) 0.52176(17) 0.0168(5) Uani 1 1 d .
H4A H 0.2819 -0.3369 0.4659 0.020 Uiso 1 1 calc R
H4B H 0.2964 -0.3539 0.5559 0.020 Uiso 1 1 calc R
Cs1 Cs 1.23771(2) 0.473982(19) 0.046083(10) 0.01879(6) Uani 1 1 d .
Cs2 Cs 0.780284(19) 0.071564(19) 0.013973(10) 0.01666(6) Uani 1 1 d .
S1S S 0.74201(9) -0.13129(9) -0.18099(4) 0.02069(15) Uani 1 1 d .
N2 N 0.5701(3) -0.2001(2) 0.47303(13) 0.0135(4) Uani 1 1 d .
N1 N 0.7329(3) 0.1466(3) 0.46500(13) 0.0142(4) Uani 1 1 d .
C2 C 0.7347(3) -0.1046(3) 0.50373(17) 0.0158(5) Uani 1 1 d .
H2A H 0.7904 -0.1129 0.4618 0.019 Uiso 1 1 calc R
H2B H 0.7919 -0.1434 0.5488 0.019 Uiso 1 1 calc R
C8 C 1.0387(3) 0.4460(3) 0.32096(17) 0.0181(6) Uani 1 1 d .
H8 H 1.1236 0.5334 0.3263 0.022 Uiso 1 1 calc R
C6 C 0.8993(3) 0.2565(3) 0.38118(16) 0.0157(5) Uani 1 1 d .
C1 C 0.7395(3) 0.0634(3) 0.53088(16) 0.0155(5) Uani 1 1 d .
H1A H 0.6479 0.0696 0.5527 0.019 Uiso 1 1 calc R
H1B H 0.8389 0.1128 0.5736 0.019 Uiso 1 1 calc R
C10 C 0.8073(3) 0.2527(3) 0.24109(17) 0.0183(6) Uani 1 1 d .
H10 H 0.7317 0.2084 0.1912 0.022 Uiso 1 1 calc R
C7 C 1.0216(3) 0.3851(3) 0.38686(17) 0.0191(6) Uani 1 1 d .
H7 H 1.0949 0.4321 0.4370 0.023 Uiso 1 1 calc R
C5 C 0.8921(3) 0.1883(3) 0.45370(16) 0.0168(5) Uani 1 1 d .
H5A H 0.9337 0.0952 0.4500 0.020 Uiso 1 1 calc R
H5B H 0.9635 0.2635 0.5010 0.020 Uiso 1 1 calc R
C9 C 0.9320(3) 0.3798(3) 0.24688(17) 0.0162(5) Uani 1 1 d .
C11 C 0.7917(3) 0.1897(3) 0.30712(17) 0.0186(6) Uani 1 1 d .
H11 H 0.7079 0.1013 0.3017 0.022 Uiso 1 1 calc R
O1 O 1.0857(2) 0.5458(2) 0.18644(13) 0.0239(5) Uani 1 1 d .
O2 O 0.8511(2) 0.3959(2) 0.11071(12) 0.0222(4) Uani 1 1 d .
C14 C 0.5829(3) -0.3013(3) 0.33878(16) 0.0168(5) Uani 1 1 d .
C13 C 0.5615(4) -0.3377(3) 0.41686(17) 0.0185(6) Uani 1 1 d .
H13A H 0.4567 -0.4115 0.4073 0.022 Uiso 1 1 calc R
H13B H 0.6455 -0.3876 0.4402 0.022 Uiso 1 1 calc R
C19 C 0.4700(3) -0.2440(3) 0.29106(17) 0.0189(6) Uani 1 1 d .
H19 H 0.3815 -0.2259 0.3086 0.023 Uiso 1 1 calc R
C12 C 0.9580(3) 0.4461(3) 0.17543(17) 0.0178(6) Uani 1 1 d .
C18 C 0.4843(3) -0.2129(3) 0.21836(17) 0.0181(6) Uani 1 1 d .
H18 H 0.4051 -0.1752 0.1862 0.022 Uiso 1 1 calc R
C15 C 0.7130(3) -0.3257(3) 0.31227(17) 0.0201(6) Uani 1 1 d .
H15 H 0.7912 -0.3652 0.3439 0.024 Uiso 1 1 calc R
C16 C 0.7289(3) -0.2924(3) 0.23958(17) 0.0196(6) Uani 1 1 d .
H16 H 0.8187 -0.3079 0.2224 0.024 Uiso 1 1 calc R
C17 C 0.6146(3) -0.2368(3) 0.19226(16) 0.0161(5) Uani 1 1 d .
O3 O 0.7558(3) -0.2084(3) 0.09449(13) 0.0242(5) Uani 1 1 d .
O4 O 0.5082(3) -0.1804(3) 0.06670(12) 0.0258(5) Uani 1 1 d .
C20 C 0.6281(3) -0.2063(3) 0.11212(17) 0.0187(6) Uani 1 1 d .
O1S O 0.8606(2) -0.1644(2) -0.11337(12) 0.0226(4) Uani 1 1 d .
C2S C 0.6275(4) -0.3148(4) -0.24022(18) 0.0264(7) Uani 1 1 d .
H2S1 H 0.6997 -0.3781 -0.2508 0.040 Uiso 1 1 calc R
H2S2 H 0.5631 -0.3002 -0.2905 0.040 Uiso 1 1 calc R
H2S3 H 0.5570 -0.3665 -0.2118 0.040 Uiso 1 1 calc R
C1S C 0.8508(4) -0.0683(4) -0.24863(19) 0.0277(7) Uani 1 1 d .
H1S1 H 0.9341 0.0259 -0.2220 0.042 Uiso 1 1 calc R
H1S2 H 0.7777 -0.0475 -0.2944 0.042 Uiso 1 1 calc R
H1S3 H 0.9000 -0.1488 -0.2665 0.042 Uiso 1 1 calc R
O1W O 1.0573(3) 0.7596(3) 0.09550(14) 0.0232(5) Uani 1 1 d .
O2W O 1.5207(3) 0.3300(4) 0.08415(17) 0.0408(7) Uani 1 1 d .
C3 C 0.5102(3) -0.2416(3) 0.53958(16) 0.0155(5) Uani 1 1 d .
H3A H 0.5552 -0.1542 0.5852 0.019 Uiso 1 1 calc R
H3B H 0.5493 -0.3305 0.5554 0.019 Uiso 1 1 calc R
H2W H 1.503(5) 0.280(5) 0.040(3) 0.041(13) Uiso 1 1 d .
H1W H 1.628(6) 0.359(6) 0.096(3) 0.059(14) Uiso 1 1 d .
H3W H 0.966(5) 0.778(5) 0.097(2) 0.037(11) Uiso 1 1 d .
H4W H 1.063(5) 0.703(5) 0.119(3) 0.037(12) Uiso 1 1 d .

loop_
_atom_site_aniso_label
_atom_site_aniso_U_11
_atom_site_aniso_U_22
_atom_site_aniso_U_33
_atom_site_aniso_U_23
_atom_site_aniso_U_13
_atom_site_aniso_U_12
C4 0.0201(14) 0.0140(13) 0.0181(14) 0.0052(11) 0.0096(11) 0.0021(11)
Cs1 0.02056(10) 0.01972(10) 0.01723(10) 0.00568(7) 0.00574(7) 0.00554(7)
Cs2 0.01822(10) 0.01686(9) 0.01689(10) 0.00574(7) 0.00647(7) 0.00528(7)
S1S 0.0246(4) 0.0244(4) 0.0144(3) 0.0038(3) 0.0037(3) 0.0110(3)
N2 0.0152(11) 0.0126(10) 0.0155(11) 0.0049(9) 0.0082(9) 0.0034(9)
N1 0.0165(11) 0.0135(11) 0.0158(11) 0.0073(9) 0.0080(9) 0.0036(9)
C2 0.0138(12) 0.0172(13) 0.0187(13) 0.0071(11) 0.0060(11) 0.0050(10)
C8 0.0187(13) 0.0154(13) 0.0198(14) 0.0044(11) 0.0072(11) 0.0008(11)
C6 0.0165(13) 0.0167(13) 0.0163(13) 0.0039(11) 0.0074(11) 0.0060(11)
C1 0.0170(13) 0.0157(13) 0.0138(13) 0.0055(10) 0.0046(11) 0.0020(11)
C10 0.0174(13) 0.0228(14) 0.0137(13) 0.0030(11) 0.0044(11) 0.0031(11)
C7 0.0208(14) 0.0191(14) 0.0158(13) 0.0041(11) 0.0049(11) 0.0014(11)
C5 0.0144(13) 0.0189(13) 0.0164(13) 0.0061(11) 0.0035(11) 0.0018(11)
C9 0.0192(13) 0.0166(13) 0.0176(14) 0.0060(11) 0.0092(11) 0.0084(11)
C11 0.0148(13) 0.0191(14) 0.0215(15) 0.0046(11) 0.0073(11) 0.0003(11)
O1 0.0227(11) 0.0267(11) 0.0233(11) 0.0121(9) 0.0084(9) 0.0014(9)
O2 0.0266(11) 0.0237(11) 0.0166(10) 0.0053(8) 0.0059(9) 0.0063(9)
C14 0.0229(14) 0.0113(12) 0.0166(13) 0.0019(10) 0.0075(11) 0.0035(11)
C13 0.0259(15) 0.0134(13) 0.0203(14) 0.0064(11) 0.0109(12) 0.0070(11)
C19 0.0191(14) 0.0209(14) 0.0199(14) 0.0035(11) 0.0096(12) 0.0076(11)
C12 0.0209(14) 0.0194(14) 0.0177(14) 0.0078(11) 0.0083(11) 0.0093(11)
C18 0.0166(13) 0.0185(13) 0.0196(14) 0.0027(11) 0.0047(11) 0.0063(11)
C15 0.0213(14) 0.0227(15) 0.0207(14) 0.0071(12) 0.0070(12) 0.0116(12)
C16 0.0177(13) 0.0253(15) 0.0197(14) 0.0050(12) 0.0084(11) 0.0096(12)
C17 0.0201(13) 0.0137(13) 0.0151(13) 0.0012(10) 0.0066(11) 0.0048(11)
O3 0.0253(11) 0.0303(12) 0.0251(11) 0.0117(9) 0.0140(9) 0.0127(9)
O4 0.0229(11) 0.0398(13) 0.0194(11) 0.0093(10) 0.0067(9) 0.0149(10)
C20 0.0218(14) 0.0188(14) 0.0178(14) 0.0032(11) 0.0075(11) 0.0082(11)
O1S 0.0235(11) 0.0253(11) 0.0178(10) 0.0064(9) 0.0005(9) 0.0079(9)
C2S 0.0247(15) 0.0314(17) 0.0186(15) 0.0017(13) 0.0036(12) 0.0022(13)
C1S 0.0363(18) 0.0257(16) 0.0210(16) 0.0078(13) 0.0075(14) 0.0058(14)
O1W 0.0226(12) 0.0233(11) 0.0301(13) 0.0146(10) 0.0129(10) 0.0074(9)
O2W 0.0269(14) 0.075(2) 0.0216(13) 0.0007(13) 0.0053(11) 0.0228(14)
C3 0.0195(14) 0.0147(13) 0.0158(13) 0.0078(11) 0.0074(11) 0.0060(11)

loop_
_atom_type_symbol
_atom_type_description
_atom_type_scat_dispersion_real
_atom_type_scat_dispersion_imag
_atom_type_scat_source
C C 0.0033 0.0016 'International Tables Vol C Tables 4.2.6.8 and 6.1.1.4'
H H 0.0000 0.0000 'International Tables Vol C Tables 4.2.6.8 and 6.1.1.4'
N N 0.0061 0.0033 'International Tables Vol C Tables 4.2.6.8 and 6.1.1.4'
O O 0.0106 0.0060 'International Tables Vol C Tables 4.2.6.8 and 6.1.1.4'
Cs Cs -0.3680 2.1192 'International Tables Vol C Tables 4.2.6.8 and 6.1.1.4'
S S 0.1246 0.1234 'International Tables Vol C Tables 4.2.6.8 and 6.1.1.4'

loop_
_geom_angle_atom_site_label_1
_geom_angle_atom_site_label_2
_geom_angle_atom_site_label_3
_geom_angle
_geom_angle_site_symmetry_1
_geom_angle_site_symmetry_3
N1 C4 C3 112.3(2) 2_656 .
N1 C4 H4A 109.1 2_656 .
C3 C4 H4A 109.1 . .
N1 C4 H4B 109.1 2_656 .
C3 C4 H4B 109.1 . .
H4A C4 H4B 107.9 . .
O2W Cs1 O1 115.73(6) . .
O2W Cs1 O2 121.63(7) . 2_765
O1 Cs1 O2 121.51(5) . 2_765
O2W Cs1 O1S 69.88(7) . 2_755
O1 Cs1 O1S 70.51(5) . 2_755
O2 Cs1 O1S 139.74(5) 2_765 2_755
O2W Cs1 O3 65.19(7) . 2_755
O1 Cs1 O3 144.51(5) . 2_755
O2 Cs1 O3 74.78(5) 2_765 2_755
O1S Cs1 O3 77.75(5) 2_755 2_755
O2W Cs1 O1W 110.38(8) . 2_765
O1 Cs1 O1W 104.59(6) . 2_765
O2 Cs1 O1W 65.80(6) 2_765 2_765
O1S Cs1 O1W 74.02(5) 2_755 2_765
O3 Cs1 O1W 50.04(6) 2_755 2_765
O2W Cs1 O1W 148.85(7) . .
O1 Cs1 O1W 48.05(5) . .
O2 Cs1 O1W 75.84(5) 2_765 .
O1S Cs1 O1W 115.15(5) 2_755 .
O3 Cs1 O1W 145.08(6) 2_755 .
O1W Cs1 O1W 100.24(5) 2_765 .
O2W Cs1 O4 87.74(7) . 1_665
O1 Cs1 O4 101.49(5) . 1_665
O2 Cs1 O4 71.31(5) 2_765 1_665
O1S Cs1 O4 148.12(5) 2_755 1_665
O3 Cs1 O4 113.91(5) 2_755 1_665
O1W Cs1 O4 136.83(5) 2_765 1_665
O1W Cs1 O4 73.16(5) . 1_665
O2W Cs1 C18 84.45(7) . 1_665
O1 Cs1 C18 62.75(6) . 1_665
O2 Cs1 C18 111.52(6) 2_765 1_665
O1S Cs1 C18 107.84(6) 2_755 1_665
O3 Cs1 C18 145.55(6) 2_755 1_665
O1W Cs1 C18 164.28(6) 2_765 1_665
O1W Cs1 C18 64.56(6) . 1_665
O4 Cs1 C18 45.54(6) 1_665 1_665
O2W Cs1 C20 70.68(8) . 1_665
O1 Cs1 C20 101.11(6) . 1_665
O2 Cs1 C20 87.81(6) 2_765 1_665
O1S Cs1 C20 129.91(6) 2_755 1_665
O3 Cs1 C20 111.44(6) 2_755 1_665
O1W Cs1 C20 150.10(6) 2_765 1_665
O1W Cs1 C20 85.74(6) . 1_665
O4 Cs1 C20 18.92(5) 1_665 1_665
C18 Cs1 C20 38.71(6) 1_665 1_665
O2W Cs1 C17 67.97(7) . 1_665
O1 Cs1 C17 82.47(6) . 1_665
O2 Cs1 C17 108.37(6) 2_765 1_665
O1S Cs1 C17 111.41(5) 2_755 1_665
O3 Cs1 C17 124.83(5) 2_755 1_665
O1W Cs1 C17 172.44(6) 2_765 1_665
O1W Cs1 C17 82.40(6) . 1_665
O4 Cs1 C17 37.06(5) 1_665 1_665
C18 Cs1 C17 20.89(6) 1_665 1_665
C20 Cs1 C17 22.50(6) 1_665 1_665
O2W Cs1 S1S 56.41(6) . 2_755
O1 Cs1 S1S 71.03(4) . 2_755
O2 Cs1 S1S 155.45(4) 2_765 2_755
O1S Cs1 S1S 18.37(4) 2_755 2_755
O3 Cs1 S1S 83.83(4) 2_755 2_755
O1W Cs1 S1S 91.27(4) 2_765 2_755
O1W Cs1 S1S 119.01(4) . 2_755
O4 Cs1 S1S 129.87(4) 1_665 2_755
C18 Cs1 S1S 92.93(5) 1_665 2_755
C20 Cs1 S1S 111.54(4) 1_665 2_755
C17 Cs1 S1S 93.62(4) 1_665 2_755
O2W Cs1 H2W 14.4(8) . .
O1 Cs1 H2W 127.7(8) . .
O2 Cs1 H2W 110.8(8) 2_765 .
O1S Cs1 H2W 71.3(7) 2_755 .
O3 Cs1 H2W 50.9(8) 2_755 .
O1W Cs1 H2W 97.7(8) 2_765 .
O1W Cs1 H2W 162.0(8) . .
O4 Cs1 H2W 92.7(7) 1_665 .
C18 Cs1 H2W 97.6(8) 1_665 .
C20 Cs1 H2W 78.0(7) 1_665 .
C17 Cs1 H2W 79.6(8) 1_665 .
S1S Cs1 H2W 61.6(7) 2_755 .
O2W Cs1 H4W 143.6(8) . .
O1 Cs1 H4W 36.7(8) . .
O2 Cs1 H4W 86.6(8) 2_765 .
O1S Cs1 H4W 104.6(8) 2_755 .
O3 Cs1 H4W 150.7(8) 2_755 .
O1W Cs1 H4W 101.8(8) 2_765 .
O1W Cs1 H4W 11.3(8) . .
O4 Cs1 H4W 79.9(8) 1_665 .
C18 Cs1 H4W 62.5(8) 1_665 .
C20 Cs1 H4W 89.8(8) 1_665 .
C17 Cs1 H4W 82.2(8) 1_665 .
S1S Cs1 H4W 107.7(8) 2_755 .
H2W Cs1 H4W 158.0(11) . .
O2 Cs2 O4 78.36(6) . 2_655
O2 Cs2 O1W 83.16(6) . 2_765
O4 Cs2 O1W 84.13(6) 2_655 2_765
O2 Cs2 O3 120.70(6) . .
O4 Cs2 O3 123.63(6) 2_655 .
O1W Cs2 O3 144.72(6) 2_765 .
O2 Cs2 O1S 71.98(5) . 2_755
O4 Cs2 O1S 146.99(6) 2_655 2_755
O1W Cs2 O1S 78.36(6) 2_765 2_755
O3 Cs2 O1S 84.80(6) . 2_755
O2 Cs2 O1S 149.28(5) . .
O4 Cs2 O1S 109.50(5) 2_655 .
O1W Cs2 O1S 68.69(6) 2_765 .
O3 Cs2 O1S 80.64(5) . .
O1S Cs2 O1S 89.93(5) 2_755 .
O2 Cs2 O4 111.98(5) . .
O4 Cs2 O4 83.92(6) 2_655 .
O1W Cs2 O4 158.29(6) 2_765 .
O3 Cs2 O4 40.03(5) . .
O1S Cs2 O4 120.34(5) 2_755 .
O1S Cs2 O4 98.53(5) . .
O2 Cs2 Cs1 45.66(4) . 2_765
O4 Cs2 Cs1 51.00(4) 2_655 2_765
O1W Cs2 Cs1 50.91(5) 2_765 2_765
O3 Cs2 Cs1 163.48(4) . 2_765
O1S Cs2 Cs1 96.83(4) 2_755 2_765
O1S Cs2 Cs1 115.74(4) . 2_765
O4 Cs2 Cs1 129.43(4) . 2_765
O2 Cs2 Cs2 113.43(4) . 2_755
O4 Cs2 Cs2 145.56(4) 2_655 2_755
O1W Cs2 Cs2 66.38(5) 2_765 2_755
O3 Cs2 Cs2 79.66(4) . 2_755
O1S Cs2 Cs2 45.57(4) 2_755 2_755
O1S Cs2 Cs2 44.36(4) . 2_755
O4 Cs2 Cs2 117.33(4) . 2_755
Cs1 Cs2 Cs2 113.156(6) 2_765 2_755
O2 Cs2 Cs1 54.14(4) . .
O4 Cs2 Cs1 106.93(4) 2_655 .
O1W Cs2 Cs1 43.65(5) 2_765 .
O3 Cs2 Cs1 127.66(4) . .
O1S Cs2 Cs1 42.86(4) 2_755 .
O1S Cs2 Cs1 95.70(4) . .
O4 Cs2 Cs1 158.06(4) . .
Cs1 Cs2 Cs1 56.141(5) 2_765 .
Cs2 Cs2 Cs1 63.793(6) 2_755 .
O2 Cs2 Cs2 97.73(4) . 2_655
O4 Cs2 Cs2 44.45(4) 2_655 2_655
O1W Cs2 Cs2 126.08(5) 2_765 2_655
O3 Cs2 Cs2 79.33(4) . 2_655
O1S Cs2 Cs2 153.10(4) 2_755 2_655
O1S Cs2 Cs2 108.53(4) . 2_655
O4 Cs2 Cs2 39.47(3) . 2_655
Cs1 Cs2 Cs2 92.577(5) 2_765 2_655
Cs2 Cs2 Cs2 148.265(8) 2_755 2_655
Cs1 Cs2 Cs2 147.069(6) . 2_655
O2 Cs2 Cs1 159.14(4) . 2_755
O4 Cs2 Cs1 118.48(4) 2_655 2_755
O1W Cs2 Cs1 109.46(5) 2_765 2_755
O3 Cs2 Cs1 40.71(4) . 2_755
O1S Cs2 Cs1 93.81(4) 2_755 2_755
O1S Cs2 Cs1 41.02(4) . 2_755
O4 Cs2 Cs1 61.49(4) . 2_755
Cs1 Cs2 Cs1 154.499(6) 2_765 2_755
Cs2 Cs2 Cs1 60.509(4) 2_755 2_755
Cs1 Cs2 Cs1 124.302(5) . 2_755
Cs2 Cs2 Cs1 88.211(5) 2_655 2_755
O1S S1S C2S 106.13(14) . .
O1S S1S C1S 106.52(14) . .
C2S S1S C1S 98.24(15) . .
O1S S1S Cs1 42.52(8) . 2_755
C2S S1S Cs1 69.74(11) . 2_755
C1S S1S Cs1 132.46(11) . 2_755
C13 N2 C3 110.9(2) . .
C13 N2 C2 111.0(2) . .
C3 N2 C2 109.2(2) . .
C5 N1 C4 111.2(2) . 2_656
C5 N1 C1 108.7(2) . .
C4 N1 C1 112.1(2) 2_656 .
N2 C2 C1 111.7(2) . .
N2 C2 H2A 109.3 . .
C1 C2 H2A 109.3 . .
N2 C2 H2B 109.3 . .
C1 C2 H2B 109.3 . .
H2A C2 H2B 107.9 . .
C7 C8 C9 120.3(3) . .
C7 C8 H8 119.8 . .
C9 C8 H8 119.8 . .
C7 C6 C11 118.6(3) . .
C7 C6 C5 119.4(2) . .
C11 C6 C5 122.0(2) . .
N1 C1 C2 111.2(2) . .
N1 C1 H1A 109.4 . .
C2 C1 H1A 109.4 . .
N1 C1 H1B 109.4 . .
C2 C1 H1B 109.4 . .
H1A C1 H1B 108.0 . .
C11 C10 C9 121.2(3) . .
C11 C10 H10 119.4 . .
C9 C10 H10 119.4 . .
C8 C7 C6 121.4(3) . .
C8 C7 H7 119.3 . .
C6 C7 H7 119.3 . .
N1 C5 C6 114.5(2) . .
N1 C5 H5A 108.6 . .
C6 C5 H5A 108.6 . .
N1 C5 H5B 108.6 . .
C6 C5 H5B 108.6 . .
H5A C5 H5B 107.6 . .
C8 C9 C10 118.5(3) . .
C8 C9 C12 118.9(3) . .
C10 C9 C12 122.6(3) . .
C10 C11 C6 120.0(3) . .
C10 C11 H11 120.0 . .
C6 C11 H11 120.0 . .
C12 O1 Cs1 109.25(18) . .
C12 O2 Cs2 123.69(18) . .
C12 O2 Cs1 133.37(18) . 2_765
Cs2 O2 Cs1 90.66(5) . 2_765
C19 C14 C15 118.5(3) . .
C19 C14 C13 119.8(2) . .
C15 C14 C13 121.7(3) . .
N2 C13 C14 112.2(2) . .
N2 C13 H13A 109.2 . .
C14 C13 H13A 109.2 . .
N2 C13 H13B 109.2 . .
C14 C13 H13B 109.2 . .
H13A C13 H13B 107.9 . .
C18 C19 C14 121.1(3) . .
C18 C19 H19 119.4 . .
C14 C19 H19 119.4 . .
O1 C12 O2 125.8(3) . .
O1 C12 C9 116.4(3) . .
O2 C12 C9 117.8(3) . .
C19 C18 C17 120.2(3) . .
C19 C18 Cs1 113.83(18) . 1_445
C17 C18 Cs1 85.65(17) . 1_445
C19 C18 H18 119.9 . .
C17 C18 H18 119.9 . .
Cs1 C18 H18 70.8 1_445 .
C16 C15 C14 120.5(3) . .
C16 C15 H15 119.8 . .
C14 C15 H15 119.8 . .
C17 C16 C15 120.4(3) . .
C17 C16 H16 119.8 . .
C15 C16 H16 119.8 . .
C16 C17 C18 119.3(3) . .
C16 C17 C20 120.6(2) . .
C18 C17 C20 120.1(2) . .
C16 C17 Cs1 119.42(19) . 1_445
C18 C17 Cs1 73.46(16) . 1_445
C20 C17 Cs1 76.85(15) . 1_445
C20 O3 Cs2 98.21(17) . .
C20 O3 Cs1 120.09(19) . 2_755
Cs2 O3 Cs1 101.08(6) . 2_755
C20 O4 Cs2 168.44(19) . 2_655
C20 O4 Cs2 84.54(17) . .
Cs2 O4 Cs2 96.08(6) 2_655 .
C20 O4 Cs1 98.83(18) . 1_445
Cs2 O4 Cs1 85.45(5) 2_655 1_445
Cs2 O4 Cs1 155.32(7) . 1_445
O3 C20 O4 123.9(3) . .
O3 C20 C17 118.8(3) . .
O4 C20 C17 117.3(2) . .
O3 C20 Cs1 127.45(19) . 1_445
O4 C20 Cs1 62.25(16) . 1_445
C17 C20 Cs1 80.65(15) . 1_445
S1S O1S Cs2 144.22(12) . 2_755
S1S O1S Cs2 92.03(9) . .
Cs2 O1S Cs2 90.07(5) 2_755 .
S1S O1S Cs1 119.11(11) . 2_755
Cs2 O1S Cs1 95.82(5) 2_755 2_755
Cs2 O1S Cs1 98.41(6) . 2_755
S1S C2S H2S1 109.5 . .
S1S C2S H2S2 109.5 . .
H2S1 C2S H2S2 109.5 . .
S1S C2S H2S3 109.5 . .
H2S1 C2S H2S3 109.5 . .
H2S2 C2S H2S3 109.5 . .
S1S C1S H1S1 109.5 . .
S1S C1S H1S2 109.5 . .
H1S1 C1S H1S2 109.5 . .
S1S C1S H1S3 109.5 . .
H1S1 C1S H1S3 109.5 . .
H1S2 C1S H1S3 109.5 . .
Cs2 O1W Cs1 96.13(7) 2_765 2_765
Cs2 O1W Cs1 85.26(6) 2_765 .
Cs1 O1W Cs1 79.76(5) 2_765 .
Cs2 O1W H3W 114(3) 2_765 .
Cs1 O1W H3W 68(3) 2_765 .
Cs1 O1W H3W 144(3) . .
Cs2 O1W H4W 143(4) 2_765 .
Cs1 O1W H4W 93(4) 2_765 .
Cs1 O1W H4W 61(4) . .
H3W O1W H4W 103(4) . .
Cs1 O2W H2W 96(3) . .
Cs1 O2W H1W 139(3) . .
H2W O2W H1W 98(4) . .
N2 C3 C4 114.2(2) . .
N2 C3 H3A 108.7 . .
C4 C3 H3A 108.7 . .
N2 C3 H3B 108.7 . .
C4 C3 H3B 108.7 . .
H3A C3 H3B 107.6 . .

loop_
_geom_bond_atom_site_label_1
_geom_bond_atom_site_label_2
_geom_bond_distance
_geom_bond_site_symmetry_2
C4 N1 1.466(3) 2_656
C4 C3 1.520(4) .
C4 H4A 0.9900 .
C4 H4B 0.9900 .
Cs1 O2W 3.052(3) .
Cs1 O1 3.158(2) .
Cs1 O2 3.159(2) 2_765
Cs1 O1S 3.232(2) 2_755
Cs1 O3 3.237(2) 2_755
Cs1 O1W 3.281(2) 2_765
Cs1 O1W 3.439(2) .
Cs1 O4 3.443(2) 1_665
Cs1 C18 3.745(3) 1_665
Cs1 C20 3.844(3) 1_665
Cs1 C17 3.896(3) 1_665
Cs1 S1S 4.1775(8) 2_755
Cs1 H2W 3.24(4) .
Cs1 H4W 3.16(4) .
Cs2 O2 3.050(2) .
Cs2 O4 3.053(2) 2_655
Cs2 O1W 3.069(2) 2_765
Cs2 O3 3.070(2) .
Cs2 O1S 3.136(2) 2_755
Cs2 O1S 3.203(2) .
Cs2 O4 3.363(2) .
Cs2 Cs1 4.4163(3) 2_765
Cs2 Cs2 4.4850(4) 2_755
Cs2 Cs2 4.7750(4) 2_655
Cs2 Cs1 4.8712(4) 2_755
S1S O1S 1.507(2) .
S1S C2S 1.792(3) .
S1S C1S 1.792(3) .
S1S Cs1 4.1775(8) 2_755
N2 C13 1.461(3) .
N2 C3 1.468(3) .
N2 C2 1.468(3) .
N1 C5 1.458(3) .
N1 C4 1.466(3) 2_656
N1 C1 1.470(3) .
C2 C1 1.521(4) .
C2 H2A 0.9900 .
C2 H2B 0.9900 .
C8 C7 1.385(4) .
C8 C9 1.393(4) .
C8 H8 0.9500 .
C6 C7 1.393(4) .
C6 C11 1.396(4) .
C6 C5 1.509(4) .
C1 H1A 0.9900 .
C1 H1B 0.9900 .
C10 C11 1.394(4) .
C10 C9 1.396(4) .
C10 H10 0.9500 .
C7 H7 0.9500 .
C5 H5A 0.9900 .
C5 H5B 0.9900 .
C9 C12 1.519(4) .
C11 H11 0.9500 .
O1 C12 1.250(3) .
O2 C12 1.259(4) .
O2 Cs1 3.159(2) 2_765
C14 C19 1.389(4) .
C14 C15 1.396(4) .
C14 C13 1.512(4) .
C13 H13A 0.9900 .
C13 H13B 0.9900 .
C19 C18 1.385(4) .
C19 H19 0.9500 .
C18 C17 1.393(4) .
C18 Cs1 3.745(3) 1_445
C18 H18 0.9500 .
C15 C16 1.395(4) .
C15 H15 0.9500 .
C16 C17 1.384(4) .
C16 H16 0.9500 .
C17 C20 1.511(4) .
C17 Cs1 3.896(3) 1_445
O3 C20 1.252(3) .
O3 Cs1 3.237(2) 2_755
O4 C20 1.262(3) .
O4 Cs2 3.053(2) 2_655
O4 Cs1 3.443(2) 1_445
C20 Cs1 3.844(3) 1_445
O1S Cs2 3.136(2) 2_755
O1S Cs1 3.232(2) 2_755
C2S H2S1 0.9800 .
C2S H2S2 0.9800 .
C2S H2S3 0.9800 .
C1S H1S1 0.9800 .
C1S H1S2 0.9800 .
C1S H1S3 0.9800 .
O1W Cs2 3.069(2) 2_765
O1W Cs1 3.281(2) 2_765
O1W H3W 0.87(4) .
O1W H4W 0.71(4) .
O2W H2W 0.81(4) .
O2W H1W 0.90(5) .
C3 H3A 0.9900 .
C3 H3B 0.9900 .
